data_4080391
loop_
_publ_author_name
'Brun, Sandra'
'Torres, \'Oscar'
'Pla-Quintana, Anna'
'Roglans, Anna'
'Goddard, Richard'
'P\"orschke, Klaus-Richard'

_publ_section_title
;
 Nickel(0) Complexes of Acyclic Polyunsaturated Aza Ligands
;
_journal_issue 6
_journal_name_full Organometallics
_journal_page_first 1710
_journal_paper_doi 10.1021/om301160m
_journal_volume 32
_journal_year 2013
_chemical_compound_source tetrahydrofuran
_chemical_formula_moiety 'C33 H42 N2 Ni2 O4 S2, C4 H8 O'
_chemical_formula_sum 'C37 H50 N2 Ni2 O5 S2'
_chemical_formula_weight 784.33
_chemical_name_systematic
;
 N,N'-bis(4-tolylsulfonyl)-
 4,9-diazatrideca-1,6-diene-11-yne-dinickel-cycloocta-1,4-diene
 tetrahydrofuran solute
;
_space_group_IT_number 14
_symmetry_cell_setting monoclinic
_symmetry_Int_Tables_number 14
_symmetry_space_group_name_Hall '-P 2ybc'
_symmetry_space_group_name_H-M 'P 1 21/c 1'
_atom_sites_solution_hydrogens geom
_atom_sites_solution_primary direct
_atom_sites_solution_secondary difmap
_audit_block_code BMW-BB-240-01
_audit_creation_date 2012-08-16
_cell_angle_alpha 90.00
_cell_angle_beta 117.238(3)
_cell_angle_gamma 90.00
_cell_formula_units_Z 4
_cell_length_a 19.161(3)
_cell_length_b 11.114(2)
_cell_length_c 18.851(3)
_cell_measurement_reflns_used 9941
_cell_measurement_temperature 100
_cell_measurement_theta_max 31.4249
_cell_measurement_theta_min 2.1624
_cell_volume 3569.3(10)
_computing_cell_refinement 'SAINT software (Bruker AXS, 2004)'
_computing_data_collection 'APEX2 (Bruker AXS, 2008)'
_computing_data_reduction 'SAINT software (Bruker AXS, 2004)'
_computing_molecular_graphics 'DIAMOND (Crystal Impact GbR, 2005)'
_computing_structure_refinement 'SHELXL-97 (G. M. Sheldrick, 2008)'
_computing_structure_solution 'SHELXS-97 (G. M. Sheldrick, 2008)'
_diffrn_ambient_temperature 100
_diffrn_detector_area_resol_mean 66.67
_diffrn_measured_fraction_theta_full 1.000
_diffrn_measured_fraction_theta_max 0.996
_diffrn_measurement_device_type 'Bruker-AXS Kappa Mach3 APEX-II'
_diffrn_measurement_method 'CCD \f- and \w-scans'
_diffrn_radiation_monochromator 'Incoatec Helios mirrors'
_diffrn_radiation_source '0.2 x 2mm^2^ focus rotating anode'
_diffrn_radiation_type Mo-K\a
_diffrn_radiation_wavelength 0.71073
_diffrn_reflns_av_R_equivalents 0.0939
_diffrn_reflns_av_sigmaI/netI 0.0542
_diffrn_reflns_limit_h_max 28
_diffrn_reflns_limit_h_min -28
_diffrn_reflns_limit_k_max 16
_diffrn_reflns_limit_k_min -16
_diffrn_reflns_limit_l_max 27
_diffrn_reflns_limit_l_min -27
_diffrn_reflns_number 97554
_diffrn_reflns_theta_full 27.50
_diffrn_reflns_theta_max 31.73
_diffrn_reflns_theta_min 2.16
_exptl_absorpt_coefficient_mu 1.217
_exptl_absorpt_correction_T_max 0.95941
_exptl_absorpt_correction_T_min 0.81973
_exptl_absorpt_correction_type gaussian
_exptl_absorpt_process_details 'SADABS (Bruker AXS, 2008)'
_exptl_crystal_colour orange
_exptl_crystal_density_diffrn 1.460
_exptl_crystal_description plate
_exptl_crystal_F_000 1656
_exptl_crystal_size_max 0.207
_exptl_crystal_size_mid 0.074
_exptl_crystal_size_min 0.034
_refine_diff_density_max 0.925
_refine_diff_density_min -1.450
_refine_diff_density_rms 0.132
_refine_ls_extinction_method none
_refine_ls_goodness_of_fit_ref 1.196
_refine_ls_hydrogen_treatment constr
_refine_ls_matrix_type full
_refine_ls_number_parameters 431
_refine_ls_number_reflns 12066
_refine_ls_number_restraints 0
_refine_ls_restrained_S_all 1.196
_refine_ls_R_factor_all 0.1068
_refine_ls_R_factor_gt 0.0579
_refine_ls_shift/su_max 0.001
_refine_ls_shift/su_mean 0.000
_refine_ls_structure_factor_coef Fsqd
_refine_ls_weighting_details 'calc w=1/[\s^2^(Fo^2^)+(0.0674P)^2^+4.5476P] where P=(Fo^2^+2Fc^2^)/3'
_refine_ls_weighting_scheme calc
_refine_ls_wR_factor_gt 0.1434
_refine_ls_wR_factor_ref 0.1674
_reflns_number_gt 8013
_reflns_number_total 12066
_reflns_threshold_expression >2sigma(I)
_cod_data_source_file om301160m_si_002.cif
_cod_data_source_block 6
_cod_original_cell_volume 3569.2(11)
_cod_original_sg_symbol_Hall '-p 2ybc'
_cod_original_sg_symbol_H-M 'p 21/c'
_cod_database_code 4080391

loop_
_symmetry_equiv_pos_as_xyz
'x, y, z'
'-x, y+1/2, -z+1/2'
'-x, -y, -z'
'x, -y-1/2, z-1/2'

loop_
_atom_site_label
_atom_site_type_symbol
_atom_site_fract_x
_atom_site_fract_y
_atom_site_fract_z
_atom_site_U_iso_or_equiv
_atom_site_adp_type
_atom_site_occupancy
_atom_site_symmetry_multiplicity
_atom_site_calc_flag
_atom_site_refinement_flags
_atom_site_disorder_assembly
_atom_site_disorder_group
C1 C 0.35005(19) 0.4920(3) 0.5690(2) 0.0236(7) Uani 1 1 d . . .
H1A H 0.3508 0.4348 0.6096 0.028 Uiso 1 1 calc R . .
H1B H 0.4025 0.5068 0.5725 0.028 Uiso 1 1 calc R . .
C2 C 0.30108(19) 0.5912(3) 0.5529(2) 0.0215(6) Uani 1 1 d . . .
H2 H 0.2696 0.5941 0.5830 0.026 Uiso 1 1 calc R . .
C3 C 0.32430(19) 0.7114(3) 0.5341(2) 0.0228(7) Uani 1 1 d . . .
H3A H 0.3561 0.7554 0.5844 0.027 Uiso 1 1 calc R . .
H3B H 0.3570 0.6996 0.5064 0.027 Uiso 1 1 calc R . .
C4 C 0.20338(17) 0.7268(2) 0.4059(2) 0.0197(6) Uani 1 1 d . . .
H4A H 0.2328 0.7183 0.3746 0.024 Uiso 1 1 calc R . .
H4B H 0.1578 0.7799 0.3756 0.024 Uiso 1 1 calc R . .
C5 C 0.17436(17) 0.6047(2) 0.4156(2) 0.0191(6) Uani 1 1 d . . .
H5 H 0.1376 0.6049 0.4398 0.023 Uiso 1 1 calc R . .
C6 C 0.15962(16) 0.5175(2) 0.3575(2) 0.0180(6) Uani 1 1 d . . .
H6 H 0.1690 0.5456 0.3121 0.022 Uiso 1 1 calc R . .
C7 C 0.09400(17) 0.4283(3) 0.3337(2) 0.0194(6) Uani 1 1 d . . .
H7A H 0.0871 0.4060 0.3809 0.023 Uiso 1 1 calc R . .
H7B H 0.0445 0.4652 0.2938 0.023 Uiso 1 1 calc R . .
C8 C 0.17684(17) 0.2474(3) 0.3591(2) 0.0215(6) Uani 1 1 d . . .
H8A H 0.1869 0.1771 0.3328 0.026 Uiso 1 1 calc R . .
H8B H 0.1627 0.2174 0.4003 0.026 Uiso 1 1 calc R . .
C9 C 0.24923(17) 0.3230(2) 0.3975(2) 0.0186(6) Uani 1 1 d . . .
C10 C 0.31805(17) 0.3224(3) 0.4613(2) 0.0209(6) Uani 1 1 d . . .
C11 C 0.36916(19) 0.2430(3) 0.5289(2) 0.0264(7) Uani 1 1 d . . .
H11A H 0.4191 0.2838 0.5614 0.040 Uiso 1 1 calc R . .
H11B H 0.3790 0.1677 0.5079 0.040 Uiso 1 1 calc R . .
H11C H 0.3430 0.2254 0.5618 0.040 Uiso 1 1 calc R . .
C12 C 0.31979(18) 0.9390(3) 0.4207(2) 0.0207(6) Uani 1 1 d . . .
C13 C 0.39989(19) 0.9141(3) 0.4563(2) 0.0241(7) Uani 1 1 d . . .
H13 H 0.4276 0.8977 0.5118 0.029 Uiso 1 1 calc R . .
C14 C 0.43866(19) 0.9136(3) 0.4095(2) 0.0260(7) Uani 1 1 d . . .
H14 H 0.4933 0.8963 0.4336 0.031 Uiso 1 1 calc R . .
C15 C 0.3996(2) 0.9375(3) 0.3287(2) 0.0266(7) Uani 1 1 d . . .
C16 C 0.3195(2) 0.9638(3) 0.2934(2) 0.0259(7) Uani 1 1 d . . .
H16 H 0.2923 0.9821 0.2381 0.031 Uiso 1 1 calc R . .
C17 C 0.27952(18) 0.9632(3) 0.3393(2) 0.0228(7) Uani 1 1 d . . .
H17 H 0.2248 0.9793 0.3151 0.027 Uiso 1 1 calc R . .
C18 C 0.4439(3) 0.9365(4) 0.2797(3) 0.0398(9) Uani 1 1 d . . .
H18A H 0.4927 0.9824 0.3076 0.060 Uiso 1 1 calc R . .
H18B H 0.4115 0.9730 0.2275 0.060 Uiso 1 1 calc R . .
H18C H 0.4563 0.8533 0.2724 0.060 Uiso 1 1 calc R . .
C19 C -0.01721(18) 0.2045(3) 0.2949(2) 0.0200(6) Uani 1 1 d . . .
C20 C 0.00234(18) 0.1007(3) 0.3413(2) 0.0218(6) Uani 1 1 d . . .
H20 H 0.0426 0.0489 0.3432 0.026 Uiso 1 1 calc R . .
C21 C -0.03755(19) 0.0736(3) 0.3848(2) 0.0235(6) Uani 1 1 d . . .
H21 H -0.0247 0.0023 0.4160 0.028 Uiso 1 1 calc R . .
C22 C -0.0965(2) 0.1496(3) 0.3834(2) 0.0256(7) Uani 1 1 d . . .
C23 C -0.11478(19) 0.2523(3) 0.3366(2) 0.0252(7) Uani 1 1 d . . .
H23 H -0.1552 0.3040 0.3346 0.030 Uiso 1 1 calc R . .
C24 C -0.07588(18) 0.2816(3) 0.2929(2) 0.0237(7) Uani 1 1 d . . .
H24 H -0.0887 0.3531 0.2619 0.028 Uiso 1 1 calc R . .
C25 C -0.1373(2) 0.1214(4) 0.4330(3) 0.0348(8) Uani 1 1 d . . .
H25A H -0.1021 0.1393 0.4891 0.052 Uiso 1 1 calc R . .
H25B H -0.1515 0.0360 0.4274 0.052 Uiso 1 1 calc R . .
H25C H -0.1848 0.1705 0.4149 0.052 Uiso 1 1 calc R . .
C26 C 0.2786(2) 0.4542(3) 0.2534(2) 0.0286(7) Uani 1 1 d . . .
H26 H 0.2203 0.4651 0.2270 0.034 Uiso 1 1 calc R . .
C27 C 0.3027(2) 0.3373(4) 0.2561(2) 0.0292(7) Uani 1 1 d . . .
H27 H 0.2591 0.2778 0.2305 0.035 Uiso 1 1 calc R . .
C28 C 0.3789(2) 0.3008(4) 0.2562(3) 0.0364(9) Uani 1 1 d . . .
H28A H 0.3938 0.3633 0.2282 0.044 Uiso 1 1 calc R . .
H28B H 0.3705 0.2246 0.2261 0.044 Uiso 1 1 calc R . .
C29 C 0.4473(2) 0.2834(4) 0.3414(2) 0.0333(8) Uani 1 1 d . . .
H29A H 0.4461 0.1997 0.3588 0.040 Uiso 1 1 calc R . .
H29B H 0.4977 0.2951 0.3396 0.040 Uiso 1 1 calc R . .
C30 C 0.44397(18) 0.3686(3) 0.4021(2) 0.0267(7) Uani 1 1 d . . .
H30 H 0.4780 0.3457 0.4590 0.032 Uiso 1 1 calc R . .
C31 C 0.42550(19) 0.4888(3) 0.3898(2) 0.0277(7) Uani 1 1 d . . .
H31 H 0.4473 0.5378 0.4398 0.033 Uiso 1 1 calc R . .
C32 C 0.4120(2) 0.5591(4) 0.3162(2) 0.0329(8) Uani 1 1 d . . .
H32A H 0.4418 0.5211 0.2910 0.039 Uiso 1 1 calc R . .
H32B H 0.4323 0.6418 0.3320 0.039 Uiso 1 1 calc R . .
C33 C 0.3242(2) 0.5656(4) 0.2544(3) 0.0350(8) Uani 1 1 d . . .
H33A H 0.3000 0.6363 0.2665 0.042 Uiso 1 1 calc R . .
H33B H 0.3202 0.5775 0.2006 0.042 Uiso 1 1 calc R . .
N1 N 0.25445(15) 0.7830(2) 0.48321(18) 0.0207(5) Uani 1 1 d . . .
N2 N 0.11118(14) 0.3190(2) 0.29934(17) 0.0187(5) Uani 1 1 d . . .
Ni1 Ni 0.25971(2) 0.47632(3) 0.45801(3) 0.01741(10) Uani 1 1 d . . .
Ni2 Ni 0.32651(2) 0.38733(4) 0.37133(3) 0.02056(11) Uani 1 1 d . . .
O1 O 0.32136(15) 0.9657(2) 0.55811(16) 0.0284(5) Uani 1 1 d . . .
O2 O 0.19484(14) 0.98381(19) 0.43578(17) 0.0267(5) Uani 1 1 d . . .
O3 O -0.01560(13) 0.3180(2) 0.17601(15) 0.0245(5) Uani 1 1 d . . .
O4 O 0.06214(13) 0.13028(19) 0.22260(15) 0.0227(5) Uani 1 1 d . . .
S1 S 0.26975(5) 0.92765(6) 0.47892(5) 0.02140(17) Uani 1 1 d . . .
S2 S 0.03364(4) 0.24038(6) 0.24009(5) 0.01878(16) Uani 1 1 d . . .
C34A C 0.1892(5) 0.2873(8) 0.5697(5) 0.0260(17) Uiso 0.50 1 d P A 1
H34A H 0.2305 0.2266 0.5981 0.031 Uiso 0.50 1 calc PR A 1
H34B H 0.1877 0.3062 0.5177 0.031 Uiso 0.50 1 calc PR A 1
C35A C 0.1092(7) 0.2461(11) 0.5599(8) 0.038(3) Uiso 0.50 1 d P A 1
H35A H 0.0849 0.1886 0.5150 0.046 Uiso 0.50 1 calc PR A 1
H35B H 0.1147 0.2062 0.6091 0.046 Uiso 0.50 1 calc PR A 1
C36A C 0.0595(6) 0.3574(10) 0.5433(7) 0.034(2) Uiso 0.50 1 d P A 1
H36A H 0.0196 0.3500 0.5627 0.041 Uiso 0.50 1 calc PR A 1
H36B H 0.0337 0.3789 0.4860 0.041 Uiso 0.50 1 calc PR A 1
C37A C 0.1253(6) 0.4465(8) 0.5938(6) 0.0311(18) Uiso 0.50 1 d P A 1
H37A H 0.1204 0.5204 0.5626 0.037 Uiso 0.50 1 calc PR A 1
H37B H 0.1205 0.4692 0.6422 0.037 Uiso 0.50 1 calc PR A 1
O5A O 0.2000(3) 0.3915(6) 0.6162(3) 0.0287(12) Uiso 0.50 1 d P A 1
C34B C 0.1916(6) 0.3236(10) 0.5794(7) 0.042(2) Uiso 0.50 1 d P B 2
H34C H 0.2426 0.2878 0.6169 0.051 Uiso 0.50 1 calc PR B 2
H34D H 0.1929 0.3400 0.5284 0.051 Uiso 0.50 1 calc PR B 2
C35B C 0.1257(7) 0.2363(11) 0.5653(8) 0.038(3) Uiso 0.50 1 d P B 2
H35C H 0.1179 0.1766 0.5234 0.045 Uiso 0.50 1 calc PR B 2
H35D H 0.1337 0.1946 0.6148 0.045 Uiso 0.50 1 calc PR B 2
C36B C 0.0602(6) 0.3271(9) 0.5381(6) 0.030(2) Uiso 0.50 1 d P B 2
H36C H 0.0216 0.3037 0.5570 0.036 Uiso 0.50 1 calc PR B 2
H36D H 0.0328 0.3312 0.4791 0.036 Uiso 0.50 1 calc PR B 2
C37B C 0.0974(6) 0.4527(8) 0.5740(6) 0.037(2) Uiso 0.50 1 d P B 2
H37C H 0.0825 0.5141 0.5315 0.044 Uiso 0.50 1 calc PR B 2
H37D H 0.0804 0.4802 0.6136 0.044 Uiso 0.50 1 calc PR B 2
O5B O 0.1800(5) 0.4313(7) 0.6111(5) 0.0502(18) Uiso 0.50 1 d P B 2

loop_
_atom_site_aniso_label
_atom_site_aniso_U_11
_atom_site_aniso_U_22
_atom_site_aniso_U_33
_atom_site_aniso_U_23
_atom_site_aniso_U_13
_atom_site_aniso_U_12
C1 0.0191(14) 0.0200(14) 0.0255(17) 0.0016(12) 0.0048(13) 0.0036(11)
C2 0.0215(15) 0.0182(13) 0.0241(17) 0.0009(12) 0.0099(13) 0.0004(11)
C3 0.0185(14) 0.0151(13) 0.0346(19) 0.0006(12) 0.0121(14) 0.0010(11)
C4 0.0149(13) 0.0107(11) 0.0311(18) 0.0011(11) 0.0086(13) 0.0006(10)
C5 0.0151(13) 0.0112(11) 0.0318(17) 0.0027(11) 0.0113(12) 0.0006(10)
C6 0.0125(12) 0.0132(12) 0.0260(16) 0.0036(11) 0.0068(12) 0.0010(10)
C7 0.0162(13) 0.0105(11) 0.0316(18) -0.0006(11) 0.0111(13) -0.0005(10)
C8 0.0145(13) 0.0114(12) 0.0325(18) -0.0006(12) 0.0054(13) 0.0004(10)
C9 0.0133(12) 0.0114(11) 0.0296(17) -0.0005(11) 0.0085(12) 0.0013(9)
C10 0.0157(13) 0.0127(12) 0.0334(18) -0.0021(12) 0.0105(13) -0.0007(10)
C11 0.0179(14) 0.0176(13) 0.036(2) 0.0016(13) 0.0056(14) 0.0052(11)
C12 0.0202(14) 0.0108(11) 0.0326(18) 0.0018(12) 0.0133(13) -0.0001(10)
C13 0.0197(14) 0.0169(13) 0.0340(19) 0.0003(13) 0.0107(14) -0.0013(11)
C14 0.0181(14) 0.0216(14) 0.039(2) 0.0021(14) 0.0135(14) 0.0007(11)
C15 0.0273(17) 0.0231(15) 0.0329(19) 0.0036(14) 0.0168(15) 0.0027(13)
C16 0.0266(16) 0.0234(15) 0.0278(18) 0.0007(13) 0.0124(14) 0.0020(12)
C17 0.0163(13) 0.0161(13) 0.0340(19) 0.0004(12) 0.0098(13) 0.0002(10)
C18 0.037(2) 0.046(2) 0.045(3) 0.007(2) 0.027(2) 0.0105(18)
C19 0.0166(13) 0.0130(12) 0.0321(18) -0.0029(12) 0.0127(13) -0.0035(10)
C20 0.0183(14) 0.0150(12) 0.0330(18) -0.0026(12) 0.0124(13) -0.0019(10)
C21 0.0235(15) 0.0180(13) 0.0298(18) -0.0014(12) 0.0128(14) -0.0024(11)
C22 0.0212(15) 0.0236(15) 0.0351(19) -0.0063(14) 0.0156(14) -0.0065(12)
C23 0.0191(14) 0.0211(14) 0.039(2) -0.0041(14) 0.0159(14) 0.0002(12)
C24 0.0163(14) 0.0157(13) 0.0353(19) -0.0012(12) 0.0083(13) 0.0008(10)
C25 0.034(2) 0.037(2) 0.042(2) -0.0023(17) 0.0244(18) -0.0045(16)
C26 0.0204(15) 0.0375(19) 0.0252(18) 0.0010(14) 0.0080(14) 0.0025(13)
C27 0.0203(15) 0.0362(18) 0.0291(19) -0.0092(15) 0.0096(14) -0.0011(14)
C28 0.0273(18) 0.042(2) 0.043(2) -0.0119(18) 0.0185(18) 0.0042(16)
C29 0.0198(16) 0.0379(19) 0.041(2) -0.0068(17) 0.0129(16) 0.0045(14)
C30 0.0116(13) 0.0357(18) 0.0313(19) -0.0028(14) 0.0085(13) -0.0014(12)
C31 0.0180(15) 0.0305(16) 0.034(2) -0.0051(14) 0.0113(14) -0.0074(13)
C32 0.0292(18) 0.0356(19) 0.036(2) -0.0018(16) 0.0168(17) -0.0068(15)
C33 0.0328(19) 0.038(2) 0.036(2) 0.0063(17) 0.0176(17) 0.0024(16)
N1 0.0195(12) 0.0107(10) 0.0329(16) 0.0018(10) 0.0129(12) 0.0027(9)
N2 0.0145(11) 0.0105(10) 0.0292(15) -0.0008(10) 0.0084(11) -0.0013(8)
Ni1 0.01457(18) 0.01043(16) 0.0271(2) 0.00133(14) 0.00943(16) 0.00131(13)
Ni2 0.01389(18) 0.01872(19) 0.0288(2) -0.00406(16) 0.00956(17) -0.00142(14)
O1 0.0366(14) 0.0189(11) 0.0336(14) -0.0047(10) 0.0194(12) -0.0031(10)
O2 0.0260(12) 0.0142(9) 0.0459(16) 0.0065(10) 0.0217(12) 0.0059(9)
O3 0.0194(11) 0.0208(11) 0.0292(13) 0.0008(9) 0.0076(10) -0.0041(8)
O4 0.0214(11) 0.0166(10) 0.0326(13) -0.0073(9) 0.0144(10) -0.0042(8)
S1 0.0240(4) 0.0110(3) 0.0340(5) 0.0007(3) 0.0174(3) 0.0012(3)
S2 0.0152(3) 0.0122(3) 0.0287(4) -0.0024(3) 0.0099(3) -0.0026(2)

loop_
_atom_type_symbol
_atom_type_description
_atom_type_scat_dispersion_real
_atom_type_scat_dispersion_imag
_atom_type_scat_source
C C 0.0033 0.0016 'International Tables Vol C Tables 4.2.6.8 and 6.1.1.4'
H H 0.0000 0.0000 'International Tables Vol C Tables 4.2.6.8 and 6.1.1.4'
N N 0.0061 0.0033 'International Tables Vol C Tables 4.2.6.8 and 6.1.1.4'
Ni Ni 0.3393 1.1124 'International Tables Vol C Tables 4.2.6.8 and 6.1.1.4'
O O 0.0106 0.0060 'International Tables Vol C Tables 4.2.6.8 and 6.1.1.4'
S S 0.1246 0.1234 'International Tables Vol C Tables 4.2.6.8 and 6.1.1.4'

loop_
_exptl_crystal_face_index_h
_exptl_crystal_face_index_k
_exptl_crystal_face_index_l
_exptl_crystal_face_perp_dist
0.00 1.00 0.00 0.1300
0.00 -1.00 0.00 0.0970
-1.00 0.00 -1.00 0.0390
1.00 0.00 1.00 0.0350
1.00 0.00 -1.00 0.0080
-1.00 0.00 1.00 0.0260

loop_
_geom_angle_atom_site_label_1
_geom_angle_atom_site_label_2
_geom_angle_atom_site_label_3
_geom_angle
_geom_angle_publ_flag
C2 C1 Ni1 70.71(19) y
C1 C2 C3 121.0(3) y
C1 C2 Ni1 69.32(19) y
C3 C2 Ni1 112.8(2) y
N1 C3 C2 110.8(3) y
N1 C4 C5 112.1(3) y
C6 C5 C4 118.9(3) y
C6 C5 Ni1 70.03(17) y
C4 C5 Ni1 113.8(2) y
C5 C6 C7 122.4(3) y
C5 C6 Ni1 70.04(18) y
C7 C6 Ni1 115.7(2) y
N2 C7 C6 110.4(2) y
N2 C8 C9 110.1(2) y
C10 C9 C8 139.4(3) y
C10 C9 Ni2 70.45(19) y
C8 C9 Ni2 138.3(3) y
C10 C9 Ni1 71.80(19) y
C8 C9 Ni1 125.5(2) y
Ni2 C9 Ni1 86.60(11) y
C9 C10 C11 140.9(3) y
C9 C10 Ni2 69.2(2) y
C11 C10 Ni2 133.7(2) y
C9 C10 Ni1 70.15(18) y
C11 C10 Ni1 131.5(3) y
Ni2 C10 Ni1 85.64(12) y
C17 C12 C13 120.2(3) y
C17 C12 S1 121.0(2) y
C13 C12 S1 118.6(3) y
C14 C13 C12 119.1(3) y
C15 C14 C13 121.5(3) y
C14 C15 C16 119.2(3) y
C14 C15 C18 119.9(3) y
C16 C15 C18 120.9(3) y
C17 C16 C15 120.1(3) y
C12 C17 C16 120.0(3) y
C20 C19 C24 120.4(3) y
C20 C19 S2 119.6(2) y
C24 C19 S2 119.9(3) y
C21 C20 C19 119.3(3) y
C20 C21 C22 121.1(3) y
C23 C22 C21 118.3(3) y
C23 C22 C25 121.1(3) y
C21 C22 C25 120.5(3) y
C24 C23 C22 121.8(3) y
C23 C24 C19 119.1(3) y
C27 C26 C33 126.3(3) y
C27 C26 Ni2 69.6(2) y
C33 C26 Ni2 107.8(2) y
C26 C27 C28 124.2(4) y
C26 C27 Ni2 72.2(2) y
C28 C27 Ni2 108.7(3) y
C27 C28 C29 113.1(3) y
C30 C29 C28 113.5(3) y
C31 C30 C29 125.4(4) y
C31 C30 Ni2 71.98(19) y
C29 C30 Ni2 105.6(2) y
C30 C31 C32 125.6(4) y
C30 C31 Ni2 69.41(19) y
C32 C31 Ni2 111.4(2) y
C31 C32 C33 112.8(3) y
C26 C33 C32 113.2(3) y
C4 N1 C3 114.2(2) y
C4 N1 S1 114.8(2) y
C3 N1 S1 115.6(2) y
C8 N2 C7 112.9(3) y
C8 N2 S2 114.88(19) y
C7 N2 S2 114.85(19) y
C9 Ni1 C1 118.44(12) y
C9 Ni1 C10 38.05(12) y
C1 Ni1 C10 80.93(13) y
C9 Ni1 C6 81.69(12) y
C1 Ni1 C6 159.82(13) y
C10 Ni1 C6 119.24(13) y
C9 Ni1 C5 121.16(13) y
C1 Ni1 C5 119.93(13) y
C10 Ni1 C5 159.11(13) y
C6 Ni1 C5 39.93(12) y
C9 Ni1 C2 157.92(13) y
C1 Ni1 C2 39.97(12) y
C10 Ni1 C2 120.90(13) y
C6 Ni1 C2 119.85(12) y
C5 Ni1 C2 79.97(13) y
C9 Ni1 Ni2 45.02(9) y
C1 Ni1 Ni2 103.92(10) y
C10 Ni1 Ni2 45.42(10) y
C6 Ni1 Ni2 91.41(9) y
C5 Ni1 Ni2 122.68(10) y
C2 Ni1 Ni2 131.50(9) y
C9 Ni2 C10 40.34(13) y
C9 Ni2 C30 140.23(14) y
C10 Ni2 C30 103.69(14) y
C9 Ni2 C27 110.24(14) y
C10 Ni2 C27 139.13(14) y
C30 Ni2 C27 87.45(14) y
C9 Ni2 C31 155.93(15) y
C10 Ni2 C31 119.52(14) y
C30 Ni2 C31 38.60(14) y
C27 Ni2 C31 93.78(15) y
C9 Ni2 C26 112.96(14) y
C10 Ni2 C26 152.98(13) y
C30 Ni2 C26 102.94(15) y
C27 Ni2 C26 38.17(15) y
C31 Ni2 C26 84.82(15) y
C9 Ni2 Ni1 48.37(9) y
C10 Ni2 Ni1 48.94(9) y
C30 Ni2 Ni1 129.02(11) y
C27 Ni2 Ni1 142.82(10) y
C31 Ni2 Ni1 110.40(11) y
C26 Ni2 Ni1 114.34(10) y
O1 S1 O2 120.05(16) y
O1 S1 N1 107.01(15) y
O2 S1 N1 107.46(14) y
O1 S1 C12 108.45(16) y
O2 S1 C12 107.78(16) y
N1 S1 C12 105.14(14) y
O3 S2 O4 119.46(16) y
O3 S2 N2 107.15(13) y
O4 S2 N2 106.76(13) y
O3 S2 C19 107.67(15) y
O4 S2 C19 108.20(14) y
N2 S2 C19 107.01(15) y
O5A C34A C35A 100.1(7) y
C36A C35A C34A 106.4(9) y
C35A C36A C37A 98.0(8) y
O5A C37A C36A 109.4(7) y
C34A O5A C37A 109.0(6) y
O5B C34B C35B 109.8(9) y
C36B C35B C34B 97.4(9) y
C35B C36B C37B 107.7(8) y
O5B C37B C36B 104.3(7) y
C34B O5B C37B 106.9(8) y

loop_
_geom_bond_atom_site_label_1
_geom_bond_atom_site_label_2
_geom_bond_distance
_geom_bond_publ_flag
C1 C2 1.388(4) y
C1 Ni1 2.022(3) y
C2 C3 1.501(4) y
C2 Ni1 2.039(3) y
C3 N1 1.473(4) y
C4 N1 1.472(4) y
C4 C5 1.509(4) y
C5 C6 1.392(4) y
C5 Ni1 2.038(3) y
C6 C7 1.499(4) y
C6 Ni1 2.038(3) y
C7 N2 1.482(4) y
C8 N2 1.479(4) y
C8 C9 1.495(4) y
C9 C10 1.317(4) y
C9 Ni2 1.902(3) y
C9 Ni1 2.009(3) y
C10 C11 1.490(5) y
C10 Ni2 1.917(4) y
C10 Ni1 2.029(3) y
C12 C17 1.392(5) y
C12 C13 1.393(4) y
C12 S1 1.762(3) y
C13 C14 1.389(5) y
C14 C15 1.382(5) y
C15 C16 1.395(5) y
C15 C18 1.513(5) y
C16 C17 1.394(5) y
C19 C20 1.392(4) y
C19 C24 1.400(4) y
C19 S2 1.761(3) y
C20 C21 1.385(5) y
C21 C22 1.401(5) y
C22 C23 1.387(5) y
C22 C25 1.500(5) y
C23 C24 1.379(5) y
C26 C27 1.372(5) y
C26 C33 1.511(5) y
C26 Ni2 2.114(4) y
C27 C28 1.513(5) y
C27 Ni2 2.082(4) y
C28 C29 1.552(6) y
C29 C30 1.508(5) y
C30 C31 1.374(5) y
C30 Ni2 2.062(3) y
C31 C32 1.507(5) y
C31 Ni2 2.094(3) y
C32 C33 1.549(5) y
N1 S1 1.643(3) y
N2 S2 1.643(3) y
Ni1 Ni2 2.6834(7) y
O1 S1 1.426(3) y
O2 S1 1.429(2) y
O3 S2 1.432(2) y
O4 S2 1.438(2) y
C34A O5A 1.410(10) y
C34A C35A 1.529(15) y
C35A C36A 1.504(16) y
C36A C37A 1.541(14) y
C37A O5A 1.431(11) y
C34B O5B 1.401(13) y
C34B C35B 1.516(16) y
C35B C36B 1.506(15) y
C36B C37B 1.574(14) y
C37B O5B 1.426(12) y
